data_1546862
loop_
_publ_author_name
'Liu, Guang-Ning'
'Zhang, Xu'
'Wang, Hong-Mei'
'Xu, Hong'
'Wang, Zi-Han'
'Meng, Xiang-Long'
'Dong, Ya-Nan'
'Zhao, Ruo-Yu'
'Li, Cuncheng'

_publ_section_title
;
 Do alkyl groups on aromatic or aliphatic structure directing agents
 affect water stabilities and properties of hybrid iodoargentates?
;
_journal_issue 37
_journal_name_full 'Dalton Transactions'
_journal_page_first 12474
_journal_page_last 12486
_journal_paper_doi 10.1039/C7DT02152F
_journal_volume 46
_journal_year 2017
_chemical_formula_moiety 'Ag5 I6, C21 H22 P'
_chemical_formula_sum 'C21 H22 Ag5 I6 P'
_chemical_formula_weight 1606.10
_space_group_crystal_system monoclinic
_space_group_IT_number 14
_space_group_name_Hall '-P 2ybc'
_space_group_name_H-M_alt 'P 1 21/c 1'
_symmetry_space_group_name_Hall '-P 2ybc'
_symmetry_space_group_name_H-M 'P 1 21/c 1'
_atom_sites_solution_hydrogens geom
_atom_sites_solution_primary direct
_audit_creation_date 2017-06-12
_audit_creation_method
;
Olex2 1.2
(compiled 2017.03.28 svn.r3405 for OlexSys, GUI svn.r5337)
;
_audit_update_record
;
2017-06-13 deposited with the CCDC.
2017-08-25 downloaded from the CCDC.
;
_cell_angle_alpha 90
_cell_angle_beta 97.423(3)
_cell_angle_gamma 90
_cell_formula_units_Z 4
_cell_length_a 14.9770(6)
_cell_length_b 27.1022(12)
_cell_length_c 7.9818(3)
_cell_measurement_reflns_used 6177
_cell_measurement_temperature 293(2)
_cell_measurement_theta_max 28.6040
_cell_measurement_theta_min 3.4170
_cell_volume 3212.7(2)
_computing_cell_refinement
;
CrysAlisPro, Agilent Technologies,
Version 1.171.35.21 (release 20-01-2012 CrysAlis171 .NET)
;
_computing_data_collection
;
CrysAlisPro, Agilent Technologies,
Version 1.171.35.21 (release 20-01-2012 CrysAlis171 .NET)
;
_computing_data_reduction
;
CrysAlisPro, Agilent Technologies,
Version 1.171.35.21 (release 20-01-2012 CrysAlis171 .NET)
;
_computing_molecular_graphics 'Olex2 (Dolomanov et al., 2009)'
_computing_publication_material 'Olex2 (Dolomanov et al., 2009)'
_computing_structure_refinement 'ShelXL (Sheldrick, 2015)'
_computing_structure_solution 'SIR2004 (Burla et al., 2007)'
_diffrn_ambient_temperature 293(2)
_diffrn_detector_area_resol_mean 16.0355
_diffrn_measured_fraction_theta_full 0.997
_diffrn_measured_fraction_theta_max 0.997
_diffrn_measurement_device_type 'multiwire proportional'
_diffrn_measurement_method 'phi and omega scans'
_diffrn_radiation_monochromator graphite
_diffrn_radiation_type MoK\a
_diffrn_radiation_wavelength 0.71073
_diffrn_reflns_av_R_equivalents 0.0332
_diffrn_reflns_av_unetI/netI 0.0354
_diffrn_reflns_Laue_measured_fraction_full 0.997
_diffrn_reflns_Laue_measured_fraction_max 0.997
_diffrn_reflns_limit_h_max 18
_diffrn_reflns_limit_h_min -18
_diffrn_reflns_limit_k_max 19
_diffrn_reflns_limit_k_min -32
_diffrn_reflns_limit_l_max 6
_diffrn_reflns_limit_l_min -9
_diffrn_reflns_number 18475
_diffrn_reflns_point_group_measured_fraction_full 0.997
_diffrn_reflns_point_group_measured_fraction_max 0.997
_diffrn_reflns_theta_full 25.242
_diffrn_reflns_theta_max 25.500
_diffrn_reflns_theta_min 3.160
_exptl_absorpt_coefficient_mu 8.821
_exptl_absorpt_correction_T_max 1.00000
_exptl_absorpt_correction_T_min 0.48466
_exptl_absorpt_correction_type multi-scan
_exptl_absorpt_process_details
;
CrysAlisPro, Agilent Technologies,                        
Version 1.171.35.21 (release 20-01-2012 CrysAlis171 .NET) 
(compiled Jan 23 2012,18:06:46)                           
Empirical absorption correction using spherical harmonics,
 implemented in SCALE3 ABSPACK scaling algorithm.         
;
_exptl_crystal_colour colorless
_exptl_crystal_density_diffrn 3.321
_exptl_crystal_density_meas ?
_exptl_crystal_density_method 'not measured'
_exptl_crystal_description prismatic
_exptl_crystal_F_000 2864
_exptl_crystal_size_max 0.32
_exptl_crystal_size_mid 0.13
_exptl_crystal_size_min 0.11
_refine_diff_density_max 1.768
_refine_diff_density_min -1.484
_refine_diff_density_rms 0.167
_refine_ls_extinction_method none
_refine_ls_goodness_of_fit_ref 1.032
_refine_ls_hydrogen_treatment constr
_refine_ls_matrix_type full
_refine_ls_number_parameters 298
_refine_ls_number_reflns 5976
_refine_ls_number_restraints 0
_refine_ls_restrained_S_all 1.032
_refine_ls_R_factor_all 0.0517
_refine_ls_R_factor_gt 0.0388
_refine_ls_shift/su_max 0.003
_refine_ls_shift/su_mean 0.000
_refine_ls_structure_factor_coef Fsqd
_refine_ls_weighting_details 'w=1/[\s^2^(Fo^2^)+(0.0297P)^2^+24.4480P] where P=(Fo^2^+2Fc^2^)/3'
_refine_ls_weighting_scheme calc
_refine_ls_wR_factor_gt 0.0816
_refine_ls_wR_factor_ref 0.0894
_reflns_Friedel_coverage 0.000
_reflns_number_gt 4881
_reflns_number_total 5976
_reflns_threshold_expression 'I > 2\s(I)'
_cod_data_source_file c7dt02152f2.cif
_cod_data_source_block 14_CCDC2
_cod_depositor_comments
;
The following automatic conversions were performed:

'_exptl_crystal_density_meas' value 'not measured' was changed to '?'
- the value is perceived as not measured.

Automatic conversion script
Id: cif_fix_values 4973 2017-02-22 13:04:09Z antanas 
;
_cod_database_code 1546862
_shelx_shelxl_version_number 2014/7
_shelx_space_group_comment
;
The symmetry employed for this shelxl refinement is uniquely defined
by the following loop, which should always be used as a source of
symmetry information in preference to the above space-group names.
They are only intended as comments.
;
_olex2_refinement_description
;
1. Fixed Uiso
 At 1.2 times of:
  All C(H) groups
 At 1.5 times of:
  All C(H,H,H) groups
2.a Ternary CH refined with riding coordinates:
 C19(H19)
2.b Me refined with riding coordinates:
 C20(H20A,H20B,H20C), C21(H21A,H21B,H21C)
2.c Aromatic/amide H refined with riding coordinates:
 C2(H2), C3(H3), C4(H4), C5(H5), C6(H6), C8(H8), C9(H9), C10(H10), C11(H11),
 C12(H12), C14(H14), C15(H15), C16(H16), C17(H17), C18(H18)
;
_olex2_submission_special_instructions 'No special instructions were received'

loop_
_space_group_symop_operation_xyz
'x, y, z'
'-x, y+1/2, -z+1/2'
'-x, -y, -z'
'x, -y-1/2, z-1/2'

loop_
_atom_site_label
_atom_site_type_symbol
_atom_site_fract_x
_atom_site_fract_y
_atom_site_fract_z
_atom_site_U_iso_or_equiv
_atom_site_adp_type
_atom_site_occupancy
_atom_site_site_symmetry_order
_atom_site_calc_flag
_atom_site_refinement_flags_posn
Ag1 Ag 0.52354(2) 0.72370(2) 0.76652(4) 0.05835(11) Uani 1 1 d .
Ag2 Ag 0.17337(3) 0.71717(2) 0.67862(5) 0.06126(12) Uani 1 1 d .
Ag3 Ag 0.45637(3) 0.66425(2) 1.25161(5) 0.06341(12) Uani 1 1 d .
Ag4 Ag 0.35430(2) 0.64755(2) 0.73347(4) 0.06054(12) Uani 1 1 d .
Ag5 Ag 0.24568(3) 0.83731(2) 0.70167(5) 0.06373(12) Uani 1 1 d .
I1 I 0.60590(2) 0.69998(2) 1.10063(3) 0.04245(7) Uani 1 1 d .
I2 I 0.34834(2) 0.75102(2) 0.86129(3) 0.03368(6) Uani 1 1 d .
I3 I 0.51603(2) 0.63313(2) 0.58900(3) 0.03882(7) Uani 1 1 d .
I4 I 0.19469(2) 0.62675(2) 0.51118(3) 0.04051(7) Uani 1 1 d .
I5 I 0.09738(2) 0.70150(2) 0.98727(3) 0.04034(7) Uani 1 1 d .
I6 I 0.35251(2) 0.59499(2) 1.04462(3) 0.04649(8) Uani 1 1 d .
P1 P 0.18452(6) 0.41172(4) 0.33834(13) 0.0370(3) Uani 1 1 d .
C1 C 0.2677(3) 0.44721(16) 0.4664(6) 0.0469(12) Uani 1 1 d .
C2 C 0.3017(3) 0.43095(19) 0.6276(6) 0.0628(15) Uani 1 1 d .
H2 H 0.2785 0.4026 0.6717 0.075 Uiso 1 1 calc R
C3 C 0.3695(4) 0.4568(2) 0.7212(8) 0.091(2) Uani 1 1 d .
H3 H 0.3920 0.4462 0.8291 0.109 Uiso 1 1 calc R
C4 C 0.4040(4) 0.4982(2) 0.6562(9) 0.095(2) Uani 1 1 d .
H4 H 0.4490 0.5160 0.7211 0.114 Uiso 1 1 calc R
C5 C 0.3730(4) 0.5136(2) 0.4975(9) 0.089(2) Uani 1 1 d .
H5 H 0.3982 0.5414 0.4536 0.106 Uiso 1 1 calc R
C6 C 0.3062(3) 0.48918(19) 0.4027(8) 0.0703(17) Uani 1 1 d .
H6 H 0.2855 0.5003 0.2944 0.084 Uiso 1 1 calc R
C7 C 0.0853(2) 0.44838(15) 0.2797(5) 0.0398(11) Uani 1 1 d .
C8 C 0.0853(3) 0.49877(17) 0.3138(5) 0.0513(13) Uani 1 1 d .
H8 H 0.1366 0.5142 0.3677 0.062 Uiso 1 1 calc R
C9 C 0.0078(4) 0.5254(2) 0.2661(7) 0.0718(17) Uani 1 1 d .
H9 H 0.0082 0.5593 0.2833 0.086 Uiso 1 1 calc R
C10 C -0.0697(3) 0.5032(2) 0.1942(6) 0.0742(17) Uani 1 1 d .
H10 H -0.1222 0.5216 0.1695 0.089 Uiso 1 1 calc R
C11 C -0.0698(3) 0.4532(2) 0.1583(6) 0.0683(17) Uani 1 1 d .
H11 H -0.1219 0.4382 0.1057 0.082 Uiso 1 1 calc R
C12 C 0.0072(3) 0.42571(17) 0.2005(5) 0.0480(13) Uani 1 1 d .
H12 H 0.0072 0.3921 0.1764 0.058 Uiso 1 1 calc R
C13 C 0.1552(2) 0.35845(14) 0.4530(5) 0.0370(11) Uani 1 1 d .
C14 C 0.0751(2) 0.35742(16) 0.5269(5) 0.0428(12) Uani 1 1 d .
H14 H 0.0358 0.3841 0.5140 0.051 Uiso 1 1 calc R
C15 C 0.0550(3) 0.31702(18) 0.6179(5) 0.0518(13) Uani 1 1 d .
H15 H 0.0004 0.3156 0.6615 0.062 Uiso 1 1 calc R
C16 C 0.1145(3) 0.27871(17) 0.6455(6) 0.0532(13) Uani 1 1 d .
H16 H 0.1013 0.2523 0.7125 0.064 Uiso 1 1 calc R
C17 C 0.1935(3) 0.27873(16) 0.5756(6) 0.0541(14) Uani 1 1 d .
H17 H 0.2330 0.2522 0.5920 0.065 Uiso 1 1 calc R
C18 C 0.2134(3) 0.31900(15) 0.4799(5) 0.0440(12) Uani 1 1 d .
H18 H 0.2671 0.3194 0.4330 0.053 Uiso 1 1 calc R
C19 C 0.2319(3) 0.38948(18) 0.1519(5) 0.0520(13) Uani 1 1 d .
H19 H 0.2772 0.3648 0.1937 0.062 Uiso 1 1 calc R
C20 C 0.2796(6) 0.4272(3) 0.0781(9) 0.142(4) Uani 1 1 d .
H20A H 0.3213 0.4425 0.1637 0.213 Uiso 1 1 calc R
H20B H 0.3119 0.4131 -0.0067 0.213 Uiso 1 1 calc R
H20C H 0.2378 0.4514 0.0271 0.213 Uiso 1 1 calc R
C21 C 0.1633(3) 0.36235(19) 0.0265(6) 0.0613(15) Uani 1 1 d .
H21A H 0.1337 0.3375 0.0850 0.092 Uiso 1 1 calc R
H21B H 0.1195 0.3854 -0.0252 0.092 Uiso 1 1 calc R
H21C H 0.1935 0.3471 -0.0590 0.092 Uiso 1 1 calc R

loop_
_atom_site_aniso_label
_atom_site_aniso_U_11
_atom_site_aniso_U_22
_atom_site_aniso_U_33
_atom_site_aniso_U_23
_atom_site_aniso_U_13
_atom_site_aniso_U_12
Ag1 0.0633(2) 0.0541(2) 0.06023(18) -0.00378(18) 0.01744(16) -0.00306(18)
Ag2 0.0706(2) 0.0570(2) 0.05392(18) -0.00133(18) -0.00054(17) 0.00712(19)
Ag3 0.0613(2) 0.0718(3) 0.05836(19) -0.00916(19) 0.01236(16) -0.01136(19)
Ag4 0.05064(18) 0.0739(3) 0.05734(18) -0.00576(19) 0.00800(15) -0.00225(19)
Ag5 0.0585(2) 0.0755(3) 0.05594(18) 0.0043(2) 0.00263(17) -0.0065(2)
I1 0.03513(12) 0.05263(16) 0.03972(12) 0.00013(12) 0.00535(10) 0.00610(12)
I2 0.03519(11) 0.03911(13) 0.02696(10) -0.00085(10) 0.00484(9) -0.00042(10)
I3 0.03566(12) 0.03797(14) 0.04246(12) -0.00226(11) 0.00361(10) 0.00054(11)
I4 0.03884(12) 0.04044(14) 0.04225(12) -0.00174(12) 0.00532(10) -0.00441(11)
I5 0.03648(12) 0.04488(15) 0.03963(12) -0.00097(12) 0.00479(10) -0.00454(11)
I6 0.05702(15) 0.04281(15) 0.03978(12) -0.00212(12) 0.00681(11) -0.00087(13)
P1 0.0307(4) 0.0307(5) 0.0503(5) -0.0053(5) 0.0085(4) -0.0037(4)
C1 0.0344(19) 0.036(2) 0.071(2) -0.016(2) 0.0098(18) -0.0033(17)
C2 0.061(3) 0.060(3) 0.066(3) -0.032(2) 0.002(2) -0.020(2)
C3 0.074(4) 0.103(4) 0.091(4) -0.036(3) -0.006(3) -0.023(3)
C4 0.053(3) 0.070(3) 0.157(5) -0.055(3) -0.009(3) -0.015(3)
C5 0.052(3) 0.045(3) 0.164(6) -0.010(4) -0.002(3) -0.010(2)
C6 0.048(3) 0.050(3) 0.110(4) 0.009(3) -0.002(3) -0.015(2)
C7 0.0364(18) 0.034(2) 0.051(2) 0.0021(18) 0.0138(16) 0.0009(17)
C8 0.056(2) 0.041(2) 0.056(2) -0.006(2) 0.004(2) 0.010(2)
C9 0.080(3) 0.057(3) 0.079(3) -0.008(3) 0.011(3) 0.028(3)
C10 0.068(3) 0.086(3) 0.070(3) 0.017(3) 0.015(2) 0.043(2)
C11 0.048(3) 0.087(4) 0.066(3) 0.017(3) -0.005(2) 0.009(3)
C12 0.046(2) 0.039(2) 0.059(2) 0.007(2) 0.0070(19) -0.0006(19)
C13 0.0305(18) 0.0252(19) 0.055(2) 0.0021(18) 0.0034(17) 0.0002(16)
C14 0.0293(18) 0.039(2) 0.060(2) 0.002(2) 0.0071(17) 0.0052(17)
C15 0.049(2) 0.054(3) 0.054(2) 0.007(2) 0.0114(19) -0.004(2)
C16 0.048(2) 0.047(3) 0.062(2) 0.016(2) -0.004(2) -0.008(2)
C17 0.046(2) 0.033(2) 0.078(3) 0.009(2) -0.013(2) 0.0000(19)
C18 0.0352(19) 0.037(2) 0.060(2) -0.006(2) 0.0075(18) 0.0014(18)
C19 0.042(2) 0.061(3) 0.057(2) -0.008(2) 0.0180(18) -0.012(2)
C20 0.157(7) 0.175(8) 0.090(5) 0.011(6) 0.002(5) 0.008(7)
C21 0.057(3) 0.062(3) 0.065(3) -0.020(2) 0.009(2) 0.005(2)

loop_
_atom_type_symbol
_atom_type_description
_atom_type_scat_dispersion_real
_atom_type_scat_dispersion_imag
_atom_type_scat_source
C C 0.0033 0.0016 'International Tables Vol C Tables 4.2.6.8 and 6.1.1.4'
H H 0.0000 0.0000 'International Tables Vol C Tables 4.2.6.8 and 6.1.1.4'
P P 0.1023 0.0942 'International Tables Vol C Tables 4.2.6.8 and 6.1.1.4'
Ag Ag -0.8971 1.1015 'International Tables Vol C Tables 4.2.6.8 and 6.1.1.4'
I I -0.4742 1.8119 'International Tables Vol C Tables 4.2.6.8 and 6.1.1.4'

loop_
_geom_angle_atom_site_label_1
_geom_angle_atom_site_label_2
_geom_angle_atom_site_label_3
_geom_angle
_geom_angle_site_symmetry_1
_geom_angle_site_symmetry_3
Ag3 Ag1 Ag4 111.196(15) 4_575 .
I1 Ag1 Ag3 56.025(12) 4_575 4_575
I1 Ag1 Ag3 110.101(15) . 4_575
I1 Ag1 Ag4 99.816(14) . .
I1 Ag1 Ag4 144.064(15) 4_575 .
I1 Ag1 I1 116.072(15) 4_575 .
I1 Ag1 I2 96.265(13) . .
I1 Ag1 I2 113.423(15) 4_575 .
I1 Ag1 I3 113.088(15) 4_575 .
I2 Ag1 Ag3 58.631(11) . 4_575
I2 Ag1 Ag4 57.640(11) . .
I3 Ag1 Ag3 144.456(15) . 4_575
I3 Ag1 Ag4 55.162(11) . .
I3 Ag1 I1 104.840(15) . .
I3 Ag1 I2 111.777(14) . .
I2 Ag2 Ag4 56.800(11) . .
I4 Ag2 Ag4 54.820(11) . .
I4 Ag2 I2 110.652(15) . .
I4 Ag2 I5 110.986(16) . .
I4 Ag2 I5 118.747(14) . 4_575
I5 Ag2 Ag4 141.747(17) 4_575 .
I5 Ag2 Ag4 102.239(14) . .
I5 Ag2 I2 106.925(15) 4_575 .
I5 Ag2 I2 92.679(12) . .
I5 Ag2 I5 113.615(16) 4_575 .
Ag5 Ag3 Ag1 108.962(16) 4_576 4_576
I1 Ag3 Ag1 55.354(12) . 4_576
I1 Ag3 Ag5 141.833(17) . 4_576
I1 Ag3 I2 110.250(16) . 4_576
I1 Ag3 I3 109.423(14) . 1_556
I2 Ag3 Ag1 56.058(12) 4_576 4_576
I2 Ag3 Ag5 58.351(12) 4_576 4_576
I3 Ag3 Ag1 100.778(14) 1_556 4_576
I3 Ag3 Ag5 107.694(15) 1_556 4_576
I3 Ag3 I2 93.767(13) 1_556 4_576
I6 Ag3 Ag1 142.988(16) . 4_576
I6 Ag3 Ag5 56.461(12) . 4_576
I6 Ag3 I1 112.438(15) . .
I6 Ag3 I2 113.647(15) . 4_576
I6 Ag3 I3 115.879(17) . 1_556
Ag1 Ag4 Ag2 105.493(16) . .
I2 Ag4 Ag1 55.557(11) . .
I2 Ag4 Ag2 56.366(11) . .
I3 Ag4 Ag1 54.826(11) . .
I3 Ag4 Ag2 139.192(17) . .
I3 Ag4 I2 109.401(15) . .
I3 Ag4 I4 114.305(15) . .
I3 Ag4 I6 112.784(15) . .
I4 Ag4 Ag1 139.453(16) . .
I4 Ag4 Ag2 54.413(11) . .
I4 Ag4 I2 109.826(15) . .
I4 Ag4 I6 109.936(15) . .
I6 Ag4 Ag1 109.846(14) . .
I6 Ag4 Ag2 107.522(15) . .
I6 Ag4 I2 99.582(13) . .
I2 Ag5 Ag3 58.726(12) . 4_575
I4 Ag5 Ag3 105.840(14) 4_576 4_575
I4 Ag5 I2 94.505(13) 4_576 .
I5 Ag5 Ag3 140.606(18) 4_575 4_575
I5 Ag5 I2 106.702(16) 4_575 .
I5 Ag5 I4 111.989(15) 4_575 4_576
I5 Ag5 I6 114.708(15) 4_575 4_575
I6 Ag5 Ag3 56.426(12) 4_575 4_575
I6 Ag5 I2 113.981(15) 4_575 .
I6 Ag5 I4 113.102(17) 4_575 4_576
Ag1 I1 Ag1 96.348(12) 4_576 .
Ag1 I1 Ag3 68.621(14) 4_576 .
Ag3 I1 Ag1 101.705(13) . .
Ag1 I2 Ag2 124.010(13) . .
Ag1 I2 Ag3 65.309(12) . 4_575
Ag1 I2 Ag4 66.803(12) . .
Ag1 I2 Ag5 121.178(14) . .
Ag2 I2 Ag3 124.508(13) . 4_575
Ag2 I2 Ag4 66.834(12) . .
Ag2 I2 Ag5 70.162(12) . .
Ag4 I2 Ag3 125.220(14) . 4_575
Ag4 I2 Ag5 128.634(13) . .
Ag5 I2 Ag3 62.922(12) . 4_575
Ag1 I3 Ag3 101.741(14) . 1_554
Ag1 I3 Ag4 70.012(13) . .
Ag4 I3 Ag3 99.378(13) . 1_554
Ag2 I4 Ag4 70.767(13) . .
Ag2 I4 Ag5 99.948(15) . 4_575
Ag4 I4 Ag5 100.097(14) . 4_575
Ag2 I5 Ag2 99.843(13) 4_576 .
Ag5 I5 Ag2 74.562(13) 4_576 4_576
Ag5 I5 Ag2 101.926(14) 4_576 .
Ag3 I6 Ag4 96.331(15) . .
Ag3 I6 Ag5 67.115(13) . 4_576
Ag5 I6 Ag4 97.509(15) 4_576 .
C1 P1 C7 110.06(19) . .
C1 P1 C13 109.86(19) . .
C1 P1 C19 109.1(2) . .
C7 P1 C19 111.36(19) . .
C13 P1 C7 109.22(18) . .
C13 P1 C19 107.2(2) . .
C2 C1 P1 120.2(3) . .
C2 C1 C6 118.3(4) . .
C6 C1 P1 121.2(4) . .
C1 C2 H2 120.1 . .
C3 C2 C1 119.8(5) . .
C3 C2 H2 120.1 . .
C2 C3 H3 119.9 . .
C4 C3 C2 120.2(5) . .
C4 C3 H3 119.9 . .
C3 C4 H4 119.8 . .
C5 C4 C3 120.5(5) . .
C5 C4 H4 119.8 . .
C4 C5 H5 119.6 . .
C6 C5 C4 120.8(6) . .
C6 C5 H5 119.6 . .
C1 C6 H6 119.8 . .
C5 C6 C1 120.4(5) . .
C5 C6 H6 119.8 . .
C8 C7 P1 120.8(3) . .
C8 C7 C12 119.8(4) . .
C12 C7 P1 119.3(3) . .
C7 C8 H8 120.6 . .
C9 C8 C7 118.8(4) . .
C9 C8 H8 120.6 . .
C8 C9 H9 119.1 . .
C10 C9 C8 121.7(5) . .
C10 C9 H9 119.1 . .
C9 C10 H10 120.1 . .
C9 C10 C11 119.7(5) . .
C11 C10 H10 120.1 . .
C10 C11 H11 120.0 . .
C12 C11 C10 120.0(4) . .
C12 C11 H11 120.0 . .
C7 C12 H12 120.1 . .
C11 C12 C7 119.9(4) . .
C11 C12 H12 120.1 . .
C14 C13 P1 120.6(3) . .
C18 C13 P1 120.8(3) . .
C18 C13 C14 118.5(4) . .
C13 C14 H14 120.1 . .
C15 C14 C13 119.8(4) . .
C15 C14 H14 120.1 . .
C14 C15 H15 119.7 . .
C16 C15 C14 120.6(4) . .
C16 C15 H15 119.7 . .
C15 C16 H16 119.6 . .
C15 C16 C17 120.8(4) . .
C17 C16 H16 119.6 . .
C16 C17 H17 120.6 . .
C16 C17 C18 118.9(4) . .
C18 C17 H17 120.6 . .
C13 C18 C17 121.3(4) . .
C13 C18 H18 119.4 . .
C17 C18 H18 119.4 . .
P1 C19 H19 105.7 . .
C20 C19 P1 111.7(4) . .
C20 C19 H19 105.7 . .
C20 C19 C21 114.0(4) . .
C21 C19 P1 113.1(3) . .
C21 C19 H19 105.7 . .
C19 C20 H20A 109.5 . .
C19 C20 H20B 109.5 . .
C19 C20 H20C 109.5 . .
H20A C20 H20B 109.5 . .
H20A C20 H20C 109.5 . .
H20B C20 H20C 109.5 . .
C19 C21 H21A 109.5 . .
C19 C21 H21B 109.5 . .
C19 C21 H21C 109.5 . .
H21A C21 H21B 109.5 . .
H21A C21 H21C 109.5 . .
H21B C21 H21C 109.5 . .

loop_
_geom_bond_atom_site_label_1
_geom_bond_atom_site_label_2
_geom_bond_distance
_geom_bond_site_symmetry_2
Ag1 Ag3 3.1963(6) 4_575
Ag1 Ag4 3.2529(6) .
Ag1 I1 2.8238(5) 4_575
Ag1 I1 2.8630(4) .
Ag1 I2 2.9186(5) .
Ag1 I3 2.8294(5) .
Ag2 Ag4 3.2846(6) .
Ag2 I2 2.9745(5) .
Ag2 I4 2.8290(5) .
Ag2 I5 2.8756(5) .
Ag2 I5 2.8352(5) 4_575
Ag3 Ag1 3.1964(6) 4_576
Ag3 Ag5 3.1292(6) 4_576
Ag3 I1 2.8466(5) .
Ag3 I2 3.0038(5) 4_576
Ag3 I3 2.8531(5) 1_556
Ag3 I6 2.8299(5) .
Ag4 I2 2.9894(5) .
Ag4 I3 2.8410(5) .
Ag4 I4 2.8433(4) .
Ag4 I6 2.8661(5) .
Ag5 Ag3 3.1292(6) 4_575
Ag5 I2 2.9918(5) .
Ag5 I4 2.8500(5) 4_576
Ag5 I5 2.8260(5) 4_575
Ag5 I6 2.8312(5) 4_575
I1 Ag1 2.8239(5) 4_576
I2 Ag3 3.0038(5) 4_575
I3 Ag3 2.8532(5) 1_554
I4 Ag5 2.8500(5) 4_575
I5 Ag2 2.8351(5) 4_576
I5 Ag5 2.8260(5) 4_576
I6 Ag5 2.8311(5) 4_576
P1 C1 1.787(4) .
P1 C7 1.798(4) .
P1 C13 1.794(4) .
P1 C19 1.832(4) .
C1 C2 1.392(6) .
C1 C6 1.400(7) .
C2 H2 0.9300 .
C2 C3 1.373(7) .
C3 H3 0.9300 .
C3 C4 1.364(9) .
C4 H4 0.9300 .
C4 C5 1.358(9) .
C5 H5 0.9300 .
C5 C6 1.348(7) .
C6 H6 0.9300 .
C7 C8 1.392(6) .
C7 C12 1.398(5) .
C8 H8 0.9300 .
C8 C9 1.377(7) .
C9 H9 0.9300 .
C9 C10 1.366(7) .
C10 H10 0.9300 .
C10 C11 1.384(8) .
C11 H11 0.9300 .
C11 C12 1.378(6) .
C12 H12 0.9300 .
C13 C14 1.404(5) .
C13 C18 1.379(5) .
C14 H14 0.9300 .
C14 C15 1.369(6) .
C15 H15 0.9300 .
C15 C16 1.367(6) .
C16 H16 0.9300 .
C16 C17 1.371(6) .
C17 H17 0.9300 .
C17 C18 1.386(6) .
C18 H18 0.9300 .
C19 H19 0.9800 .
C19 C20 1.417(10) .
C19 C21 1.527(6) .
C20 H20A 0.9600 .
C20 H20B 0.9600 .
C20 H20C 0.9600 .
C21 H21A 0.9600 .
C21 H21B 0.9600 .
C21 H21C 0.9600 .
